data_7251261
loop_
_publ_author_name
'Anisimov, Aleksei A.'
'Bovkunova, Anna'
'Dubasova, Ekaterina V.'
'Gontcharenko , Victoria E.'
'Taydakov, Ilya V.'
'Bazhina, Evgeniya S.'
'Eremenko, Igor Leonidovich'
'Ananyev, Ivan V.'

_publ_section_title
;
 Metal Coordination-Driven Photochromism in Schiff bases incorporating
 1,2,4-triazole and hydroxyphenyl moieties
;
_journal_name_full CrystEngComm
_journal_paper_doi 10.1039/D5CE00934K
_journal_year 2025
_chemical_formula_moiety 'C20 H20 Cl2 N8 O4 Zn'
_chemical_formula_sum 'C20 H20 Cl2 N8 O4 Zn'
_chemical_formula_weight 572.71
_space_group_crystal_system triclinic
_space_group_IT_number 2
_space_group_name_Hall '-P 1'
_space_group_name_H-M_alt 'P -1'
_atom_sites_solution_hydrogens mixed
_atom_sites_solution_primary dual
_audit_creation_date 2025-09-19
_audit_creation_method
;
Olex2 1.5
(compiled 2025.07.13 svn.rb7424aed for OlexSys, GUI svn.r7314)
;
_audit_update_record
;
2025-09-23 deposited with the CCDC.	2025-11-11 downloaded from the CCDC.
;
_cell_angle_alpha 114.694(5)
_cell_angle_beta 90.702(5)
_cell_angle_gamma 101.967(5)
_cell_formula_units_Z 2
_cell_length_a 6.3811(6)
_cell_length_b 13.3652(13)
_cell_length_c 15.4291(15)
_cell_measurement_reflns_used 3497
_cell_measurement_temperature 120.0
_cell_measurement_theta_max 26.83
_cell_measurement_theta_min 2.70
_cell_volume 1162.3(2)
_computing_cell_refinement 'SAINT V8.40B (?, 2016)'
_computing_data_reduction 'SAINT V8.40B (?, 2016)'
_computing_molecular_graphics 'Olex2 1.5 (Dolomanov et al., 2009)'
_computing_publication_material 'Olex2 1.5 (Dolomanov et al., 2009)'
_computing_structure_refinement 'XL  (Sheldrick, 2008)'
_computing_structure_solution 'XT  (Sheldrick, 2015)'
_diffrn_ambient_temperature 120.0
_diffrn_detector_area_resol_mean 8
_diffrn_measured_fraction_theta_full 0.990
_diffrn_measured_fraction_theta_max 0.971
_diffrn_measurement_device_type 'Bruker SMART APEX CCD area detector'
_diffrn_measurement_method '\w and \f scans'
_diffrn_radiation_monochromator graphite
_diffrn_radiation_type MoK\a
_diffrn_radiation_wavelength 0.71073
_diffrn_reflns_av_R_equivalents 0.0425
_diffrn_reflns_av_unetI/netI 0.0748
_diffrn_reflns_Laue_measured_fraction_full 0.990
_diffrn_reflns_Laue_measured_fraction_max 0.971
_diffrn_reflns_limit_h_max 7
_diffrn_reflns_limit_h_min -8
_diffrn_reflns_limit_k_max 17
_diffrn_reflns_limit_k_min -17
_diffrn_reflns_limit_l_max 20
_diffrn_reflns_limit_l_min -20
_diffrn_reflns_number 11159
_diffrn_reflns_point_group_measured_fraction_full 0.990
_diffrn_reflns_point_group_measured_fraction_max 0.971
_diffrn_reflns_theta_full 25.242
_diffrn_reflns_theta_max 28.325
_diffrn_reflns_theta_min 1.462
_diffrn_source 'sealed tube'
_diffrn_source_current 30.0
_diffrn_source_power 1.5
_diffrn_source_voltage 50.0
_diffrn_standards_number 0
_exptl_absorpt_coefficient_mu 1.333
_exptl_absorpt_correction_T_max 0.7457
_exptl_absorpt_correction_T_min 0.6429
_exptl_absorpt_correction_type multi-scan
_exptl_absorpt_process_details
;
SADABS-2016/2 (Bruker,2016/2) was used for absorption correction.
wR2(int) was 0.0691 before and 0.0440 after correction.
The Ratio of minimum to maximum transmission is 0.8556.
The \l/2 correction factor is Not present.
;
_exptl_crystal_colour colourless
_exptl_crystal_colour_primary colourless
_exptl_crystal_density_diffrn 1.636
_exptl_crystal_description block
_exptl_crystal_F_000 584
_exptl_crystal_size_max 0.08
_exptl_crystal_size_mid 0.03
_exptl_crystal_size_min 0.03
_refine_diff_density_max 0.994
_refine_diff_density_min -0.984
_refine_diff_density_rms 0.122
_refine_ls_extinction_method none
_refine_ls_goodness_of_fit_ref 1.050
_refine_ls_hydrogen_treatment mixed
_refine_ls_matrix_type full
_refine_ls_number_parameters 326
_refine_ls_number_reflns 5622
_refine_ls_number_restraints 0
_refine_ls_restrained_S_all 1.050
_refine_ls_R_factor_all 0.0859
_refine_ls_R_factor_gt 0.0569
_refine_ls_shift/su_max 0.001
_refine_ls_shift/su_mean 0.000
_refine_ls_structure_factor_coef Fsqd
_refine_ls_weighting_details 'w=1/[\s^2^(Fo^2^)+(0.0638P)^2^+3.4565P] where P=(Fo^2^+2Fc^2^)/3'
_refine_ls_weighting_scheme calc
_refine_ls_wR_factor_gt 0.1452
_refine_ls_wR_factor_ref 0.1558
_reflns_Friedel_coverage 0.000
_reflns_number_gt 4066
_reflns_number_total 5622
_reflns_threshold_expression 'I > 2\s(I)'
_cod_data_source_file d5ce00934k7.cif
_cod_data_source_block aaaaa
_cod_original_sg_symbol_H-M P-1
_cod_database_code 7251261
_shelx_shelxl_version_number 2018/3
_shelx_space_group_comment
;
The symmetry employed for this shelxl refinement is uniquely defined
by the following loop, which should always be used as a source of
symmetry information in preference to the above space-group names.
They are only intended as comments.
;
_shelx_estimated_absorpt_t_max 0.961
_shelx_estimated_absorpt_t_min 0.901
_olex2_refinement_description
;
1. Fixed Uiso
 At 1.2 times of:
  All C(H) groups
 At 1.5 times of:
  All C(H,H,H) groups
2.a Aromatic/amide H refined with riding coordinates:
 C1(H1), C1'(H1'), C2(H2), C2'(H2'), C3(H3), C3'(H3'), C7(H7), C7'(H7'),
 C8(H8), C8'(H8'), C9(H9), C9'(H9')
2.b Idealised Me refined as rotating group:
 C10(H10A,H10B,H10C), C10'(H10D,H10E,H10F)
;
_olex2_submission_special_instructions 'No special instructions were received'

loop_
_space_group_symop_operation_xyz
'x, y, z'
'-x, -y, -z'

loop_
_atom_site_label
_atom_site_type_symbol
_atom_site_fract_x
_atom_site_fract_y
_atom_site_fract_z
_atom_site_U_iso_or_equiv
_atom_site_adp_type
_atom_site_occupancy
_atom_site_site_symmetry_order
_atom_site_calc_flag
_atom_site_refinement_flags_posn
_atom_site_refinement_flags_adp
_atom_site_refinement_flags_occupancy
_atom_site_disorder_assembly
_atom_site_disorder_group
C1 C 0.9058(7) 0.5748(3) 0.7099(3) 0.0182(9) Uani 1 1 d . . . . .
H1 H 0.788403 0.510656 0.680839 0.022 Uiso 1 1 calc R U . . .
C1' C 0.7840(7) 0.3378(3) 0.7965(3) 0.0181(9) Uani 1 1 d . . . . .
H1' H 0.736345 0.404140 0.834333 0.022 Uiso 1 1 calc R U . . .
Cl1 Cl 1.4281(2) 0.53638(9) 0.89969(8) 0.0278(3) Uani 1 1 d . . . . .
N1 N 1.0911(6) 0.5776(3) 0.7500(3) 0.0184(7) Uani 1 1 d . . . . .
N1' N 0.9613(6) 0.3355(3) 0.7542(3) 0.0181(7) Uani 1 1 d . . . . .
O1 O 0.6671(6) 0.8966(3) 0.6670(3) 0.0282(8) Uani 1 1 d . . . . .
H1A H 0.739(12) 0.871(6) 0.686(5) 0.06(2) Uiso 1 1 d . . . . .
O1' O 0.2169(6) 0.0113(3) 0.8088(3) 0.0279(8) Uani 1 1 d . . . . .
H1'A H 0.328(8) 0.058(4) 0.792(3) 0.013(11) Uiso 1 1 d . . . . .
Zn1 Zn 1.22052(8) 0.45585(4) 0.75987(4) 0.01599(14) Uani 1 1 d . . . . .
C2 C 1.1110(7) 0.7465(4) 0.7642(3) 0.0198(9) Uani 1 1 d . . . . .
H2 H 1.160195 0.824758 0.779693 0.024 Uiso 1 1 calc R U . . .
C2' C 0.8038(7) 0.1630(4) 0.7205(3) 0.0198(9) Uani 1 1 d . . . . .
H2' H 0.769796 0.082731 0.695877 0.024 Uiso 1 1 calc R U . . .
Cl2 Cl 1.40140(18) 0.37726(9) 0.63576(8) 0.0242(2) Uani 1 1 d . . . . .
N2 N 1.2240(6) 0.6864(3) 0.7845(3) 0.0195(8) Uani 1 1 d . . . . .
N2' N 0.9747(6) 0.2236(3) 0.7046(3) 0.0191(8) Uani 1 1 d . . . . .
O2 O 0.3973(5) 0.9724(3) 0.6002(2) 0.0258(7) Uani 1 1 d . . . . .
O2' O -0.1242(5) -0.0618(3) 0.8737(2) 0.0275(7) Uani 1 1 d . . . . .
C3 C 0.5915(7) 0.6601(4) 0.6339(3) 0.0193(9) Uani 1 1 d . . . . .
H3 H 0.556012 0.582595 0.622212 0.023 Uiso 1 1 calc R U . . .
C3' C 0.3894(7) 0.2526(4) 0.8639(3) 0.0185(9) Uani 1 1 d . . . . .
H3' H 0.440646 0.332093 0.886102 0.022 Uiso 1 1 calc R U . . .
N3 N 0.9130(6) 0.6820(3) 0.7178(3) 0.0171(7) Uani 1 1 d . . . . .
N3' N 0.6810(6) 0.2316(3) 0.7776(3) 0.0180(7) Uani 1 1 d . . . . .
C4 C 0.4441(7) 0.7048(4) 0.5968(3) 0.0186(9) Uani 1 1 d . . . . .
C4' C 0.1940(7) 0.2073(4) 0.8956(3) 0.0194(9) Uani 1 1 d . . . . .
N4 N 0.7714(6) 0.7250(3) 0.6829(3) 0.0213(8) Uani 1 1 d . . . . .
N4' N 0.4925(6) 0.1844(3) 0.8058(3) 0.0192(8) Uani 1 1 d . . . . .
C5 C 0.4869(7) 0.8190(4) 0.6147(3) 0.0191(9) Uani 1 1 d . . . . .
C5' C 0.1169(7) 0.0909(4) 0.8679(3) 0.0195(9) Uani 1 1 d . . . . .
C6 C 0.3363(8) 0.8596(4) 0.5776(3) 0.0221(9) Uani 1 1 d . . . . .
C6' C -0.0692(7) 0.0527(4) 0.9025(3) 0.0222(9) Uani 1 1 d . . . . .
C7 C 0.1488(8) 0.7864(4) 0.5240(3) 0.0236(10) Uani 1 1 d . . . . .
H7 H 0.048113 0.813430 0.498796 0.028 Uiso 1 1 calc R U . . .
C7' C -0.1802(8) 0.1296(4) 0.9614(3) 0.0245(10) Uani 1 1 d . . . . .
H7' H -0.308365 0.103461 0.983950 0.029 Uiso 1 1 calc R U . . .
C8 C 0.1053(7) 0.6715(4) 0.5061(3) 0.0225(9) Uani 1 1 d . . . . .
H8 H -0.024490 0.621201 0.468874 0.027 Uiso 1 1 calc R U . . .
C8' C -0.1044(8) 0.2460(4) 0.9878(3) 0.0262(10) Uani 1 1 d . . . . .
H8' H -0.181725 0.298142 1.028087 0.031 Uiso 1 1 calc R U . . .
C9 C 0.2515(7) 0.6317(4) 0.5426(3) 0.0201(9) Uani 1 1 d . . . . .
H9 H 0.220977 0.554192 0.530720 0.024 Uiso 1 1 calc R U . . .
C9' C 0.0800(7) 0.2847(4) 0.9559(3) 0.0215(9) Uani 1 1 d . . . . .
H9' H 0.131265 0.363567 0.974232 0.026 Uiso 1 1 calc R U . . .
C10 C 0.2453(9) 1.0206(4) 0.5706(4) 0.0332(12) Uani 1 1 d . . . . .
H10A H 0.207972 0.980075 0.500862 0.050 Uiso 1 1 calc R U . . .
H10B H 0.309184 1.100719 0.588046 0.050 Uiso 1 1 calc R U . . .
H10C H 0.114813 1.013928 0.602553 0.050 Uiso 1 1 calc R U . . .
C10' C -0.3181(8) -0.1055(5) 0.9045(4) 0.0305(11) Uani 1 1 d . . . . .
H10D H -0.338165 -0.187410 0.882268 0.046 Uiso 1 1 calc R U . . .
H10E H -0.441023 -0.090037 0.877597 0.046 Uiso 1 1 calc R U . . .
H10F H -0.308168 -0.068886 0.974752 0.046 Uiso 1 1 calc R U . . .

loop_
_atom_site_aniso_label
_atom_site_aniso_U_11
_atom_site_aniso_U_22
_atom_site_aniso_U_33
_atom_site_aniso_U_23
_atom_site_aniso_U_13
_atom_site_aniso_U_12
C1 0.018(2) 0.0110(19) 0.026(2) 0.0083(16) 0.0021(17) 0.0030(16)
C1' 0.017(2) 0.0123(19) 0.024(2) 0.0071(16) 0.0022(17) 0.0042(16)
Cl1 0.0327(6) 0.0198(5) 0.0255(6) 0.0042(4) -0.0092(5) 0.0076(5)
N1 0.0167(18) 0.0165(17) 0.0212(18) 0.0069(14) 0.0028(14) 0.0051(14)
N1' 0.0171(18) 0.0132(16) 0.0246(19) 0.0084(14) 0.0001(14) 0.0046(14)
O1 0.0245(18) 0.0164(16) 0.040(2) 0.0110(15) -0.0130(15) 0.0013(14)
O1' 0.0292(19) 0.0173(16) 0.0352(19) 0.0091(14) 0.0149(15) 0.0057(14)
Zn1 0.0140(3) 0.0144(2) 0.0194(3) 0.00750(19) 0.00106(18) 0.00263(18)
C2 0.016(2) 0.015(2) 0.025(2) 0.0084(17) -0.0001(17) 0.0004(16)
C2' 0.016(2) 0.015(2) 0.026(2) 0.0069(17) 0.0027(17) 0.0031(16)
Cl2 0.0199(5) 0.0239(5) 0.0253(6) 0.0070(4) 0.0070(4) 0.0051(4)
N2 0.0172(18) 0.0167(18) 0.0236(19) 0.0089(15) 0.0001(15) 0.0015(14)
N2' 0.0197(19) 0.0118(16) 0.0239(19) 0.0061(14) 0.0047(15) 0.0028(14)
O2 0.0255(18) 0.0173(15) 0.0338(18) 0.0097(14) -0.0071(14) 0.0067(13)
O2' 0.0215(17) 0.0240(17) 0.0329(19) 0.0109(14) 0.0095(14) -0.0006(14)
C3 0.018(2) 0.016(2) 0.024(2) 0.0095(17) 0.0042(17) 0.0026(16)
C3' 0.018(2) 0.015(2) 0.019(2) 0.0062(16) -0.0011(16) 0.0002(16)
N3 0.0155(18) 0.0129(16) 0.0232(18) 0.0077(14) -0.0003(14) 0.0041(14)
N3' 0.0175(18) 0.0144(17) 0.0197(18) 0.0060(14) 0.0044(14) 0.0018(14)
C4 0.021(2) 0.019(2) 0.016(2) 0.0075(16) 0.0044(16) 0.0061(17)
C4' 0.018(2) 0.021(2) 0.019(2) 0.0087(17) 0.0026(17) 0.0055(17)
N4 0.023(2) 0.0191(18) 0.0237(19) 0.0091(15) 0.0017(15) 0.0083(15)
N4' 0.0154(18) 0.0163(17) 0.0252(19) 0.0094(15) 0.0055(15) 0.0010(14)
C5 0.018(2) 0.018(2) 0.021(2) 0.0073(17) -0.0005(17) 0.0036(17)
C5' 0.018(2) 0.020(2) 0.020(2) 0.0082(17) 0.0019(17) 0.0051(17)
C6 0.027(2) 0.021(2) 0.021(2) 0.0097(18) 0.0025(18) 0.0097(19)
C6' 0.022(2) 0.025(2) 0.019(2) 0.0090(18) 0.0023(17) 0.0042(18)
C7 0.025(2) 0.027(2) 0.021(2) 0.0098(18) 0.0013(18) 0.0119(19)
C7' 0.018(2) 0.033(3) 0.020(2) 0.0106(19) 0.0029(17) 0.0030(19)
C8 0.018(2) 0.026(2) 0.021(2) 0.0074(18) -0.0019(17) 0.0041(18)
C8' 0.022(2) 0.032(3) 0.022(2) 0.0066(19) 0.0077(18) 0.011(2)
C9 0.020(2) 0.018(2) 0.022(2) 0.0079(17) 0.0012(17) 0.0033(17)
C9' 0.021(2) 0.023(2) 0.017(2) 0.0052(17) 0.0003(17) 0.0062(18)
C10 0.039(3) 0.029(3) 0.037(3) 0.016(2) -0.007(2) 0.017(2)
C10' 0.019(2) 0.037(3) 0.033(3) 0.017(2) 0.007(2) -0.003(2)

loop_
_atom_type_symbol
_atom_type_description
_atom_type_scat_dispersion_real
_atom_type_scat_dispersion_imag
_atom_type_scat_source
C C 0.0033 0.0016 'International Tables Vol C Tables 4.2.6.8 and 6.1.1.4'
H H 0.0000 0.0000 'International Tables Vol C Tables 4.2.6.8 and 6.1.1.4'
Cl Cl 0.1484 0.1585 'International Tables Vol C Tables 4.2.6.8 and 6.1.1.4'
N N 0.0061 0.0033 'International Tables Vol C Tables 4.2.6.8 and 6.1.1.4'
O O 0.0106 0.0060 'International Tables Vol C Tables 4.2.6.8 and 6.1.1.4'
Zn Zn 0.2839 1.4301 'International Tables Vol C Tables 4.2.6.8 and 6.1.1.4'

loop_
_geom_angle_atom_site_label_1
_geom_angle_atom_site_label_2
_geom_angle_atom_site_label_3
_geom_angle
_geom_angle_site_symmetry_1
_geom_angle_site_symmetry_3
_geom_angle_publ_flag
N1 C1 H1 126.3 . . ?
N1 C1 N3 107.5(4) . . ?
N3 C1 H1 126.3 . . ?
N1' C1' H1' 125.5 . . ?
N1' C1' N3' 109.0(4) . . ?
N3' C1' H1' 125.5 . . ?
C1 N1 Zn1 132.9(3) . . ?
C1 N1 N2 109.9(3) . . ?
N2 N1 Zn1 117.0(3) . . ?
C1' N1' Zn1 134.0(3) . . ?
C1' N1' N2' 108.8(3) . . ?
N2' N1' Zn1 116.7(3) . . ?
C5 O1 H1A 112(6) . . ?
C5' O1' H1'A 101(3) . . ?
Cl1 Zn1 Cl2 112.39(5) . . ?
N1 Zn1 Cl1 106.80(11) . . ?
N1 Zn1 Cl2 112.38(11) . . ?
N1' Zn1 Cl1 113.02(11) . . ?
N1' Zn1 N1 104.12(15) . . ?
N1' Zn1 Cl2 107.89(11) . . ?
N2 C2 H2 124.5 . . ?
N2 C2 N3 111.0(4) . . ?
N3 C2 H2 124.5 . . ?
N2' C2' H2' 124.8 . . ?
N2' C2' N3' 110.3(4) . . ?
N3' C2' H2' 124.8 . . ?
C2 N2 N1 105.4(3) . . ?
C2' N2' N1' 105.7(3) . . ?
C6 O2 C10 116.9(4) . . ?
C6' O2' C10' 116.5(4) . . ?
C4 C3 H3 119.9 . . ?
N4 C3 H3 119.9 . . ?
N4 C3 C4 120.2(4) . . ?
C4' C3' H3' 120.3 . . ?
N4' C3' H3' 120.3 . . ?
N4' C3' C4' 119.5(4) . . ?
C1 N3 N4 132.2(4) . . ?
C2 N3 C1 106.1(4) . . ?
C2 N3 N4 121.5(4) . . ?
C1' N3' C2' 106.2(4) . . ?
C1' N3' N4' 133.9(4) . . ?
C2' N3' N4' 119.9(3) . . ?
C5 C4 C3 121.8(4) . . ?
C5 C4 C9 119.4(4) . . ?
C9 C4 C3 118.8(4) . . ?
C5' C4' C3' 122.3(4) . . ?
C5' C4' C9' 119.9(4) . . ?
C9' C4' C3' 117.7(4) . . ?
C3 N4 N3 120.1(4) . . ?
C3' N4' N3' 117.7(4) . . ?
O1 C5 C4 123.9(4) . . ?
O1 C5 C6 116.1(4) . . ?
C4 C5 C6 119.9(4) . . ?
O1' C5' C4' 123.1(4) . . ?
O1' C5' C6' 117.2(4) . . ?
C6' C5' C4' 119.7(4) . . ?
O2 C6 C5 114.1(4) . . ?
O2 C6 C7 126.1(4) . . ?
C7 C6 C5 119.8(4) . . ?
O2' C6' C5' 114.5(4) . . ?
O2' C6' C7' 125.8(4) . . ?
C7' C6' C5' 119.7(4) . . ?
C6 C7 H7 119.8 . . ?
C6 C7 C8 120.4(4) . . ?
C8 C7 H7 119.8 . . ?
C6' C7' H7' 119.8 . . ?
C6' C7' C8' 120.4(4) . . ?
C8' C7' H7' 119.8 . . ?
C7 C8 H8 120.0 . . ?
C9 C8 C7 120.0(4) . . ?
C9 C8 H8 120.0 . . ?
C7' C8' H8' 119.8 . . ?
C9' C8' C7' 120.3(4) . . ?
C9' C8' H8' 119.8 . . ?
C4 C9 H9 119.7 . . ?
C8 C9 C4 120.5(4) . . ?
C8 C9 H9 119.7 . . ?
C4' C9' H9' 120.1 . . ?
C8' C9' C4' 119.8(4) . . ?
C8' C9' H9' 120.1 . . ?
O2 C10 H10A 109.5 . . ?
O2 C10 H10B 109.5 . . ?
O2 C10 H10C 109.5 . . ?
H10A C10 H10B 109.5 . . ?
H10A C10 H10C 109.5 . . ?
H10B C10 H10C 109.5 . . ?
O2' C10' H10D 109.5 . . ?
O2' C10' H10E 109.5 . . ?
O2' C10' H10F 109.5 . . ?
H10D C10' H10E 109.5 . . ?
H10D C10' H10F 109.5 . . ?
H10E C10' H10F 109.5 . . ?

loop_
_geom_bond_atom_site_label_1
_geom_bond_atom_site_label_2
_geom_bond_distance
_geom_bond_site_symmetry_2
_geom_bond_publ_flag
C1 H1 0.9500 . ?
C1 N1 1.314(6) . ?
C1 N3 1.376(5) . ?
C1' H1' 0.9500 . ?
C1' N1' 1.313(6) . ?
C1' N3' 1.340(5) . ?
Cl1 Zn1 2.2283(12) . ?
N1 Zn1 2.028(4) . ?
N1 N2 1.396(5) . ?
N1' Zn1 2.026(4) . ?
N1' N2' 1.388(5) . ?
O1 H1A 0.74(7) . ?
O1 C5 1.354(5) . ?
O1' H1'A 0.96(5) . ?
O1' C5' 1.363(5) . ?
Zn1 Cl2 2.2312(12) . ?
C2 H2 0.9500 . ?
C2 N2 1.307(6) . ?
C2 N3 1.365(5) . ?
C2' H2' 0.9500 . ?
C2' N2' 1.308(6) . ?
C2' N3' 1.368(6) . ?
O2 C6 1.364(5) . ?
O2 C10 1.435(5) . ?
O2' C6' 1.366(6) . ?
O2' C10' 1.430(5) . ?
C3 H3 0.9500 . ?
C3 C4 1.441(6) . ?
C3 N4 1.288(6) . ?
C3' H3' 0.9500 . ?
C3' C4' 1.452(6) . ?
C3' N4' 1.284(6) . ?
N3 N4 1.378(5) . ?
N3' N4' 1.401(5) . ?
C4 C5 1.398(6) . ?
C4 C9 1.399(6) . ?
C4' C5' 1.402(6) . ?
C4' C9' 1.411(6) . ?
C5 C6 1.417(6) . ?
C5' C6' 1.396(6) . ?
C6 C7 1.374(7) . ?
C6' C7' 1.386(7) . ?
C7 H7 0.9500 . ?
C7 C8 1.406(7) . ?
C7' H7' 0.9500 . ?
C7' C8' 1.405(7) . ?
C8 H8 0.9500 . ?
C8 C9 1.383(6) . ?
C8' H8' 0.9500 . ?
C8' C9' 1.368(7) . ?
C9 H9 0.9500 . ?
C9' H9' 0.9500 . ?
C10 H10A 0.9800 . ?
C10 H10B 0.9800 . ?
C10 H10C 0.9800 . ?
C10' H10D 0.9800 . ?
C10' H10E 0.9800 . ?
C10' H10F 0.9800 . ?

loop_
_geom_torsion_atom_site_label_1
_geom_torsion_atom_site_label_2
_geom_torsion_atom_site_label_3
_geom_torsion_atom_site_label_4
_geom_torsion
_geom_torsion_site_symmetry_1
_geom_torsion_site_symmetry_2
_geom_torsion_site_symmetry_3
_geom_torsion_site_symmetry_4
_geom_torsion_publ_flag
C1 N1 N2 C2 0.5(5) . . . . ?
C1 N3 N4 C3 1.3(7) . . . . ?
C1' N1' N2' C2' -0.7(5) . . . . ?
C1' N3' N4' C3' -1.7(7) . . . . ?
N1 C1 N3 C2 0.0(5) . . . . ?
N1 C1 N3 N4 174.8(4) . . . . ?
N1' C1' N3' C2' -0.4(5) . . . . ?
N1' C1' N3' N4' 177.5(4) . . . . ?
O1 C5 C6 O2 0.4(6) . . . . ?
O1 C5 C6 C7 -179.8(4) . . . . ?
O1' C5' C6' O2' 1.6(6) . . . . ?
O1' C5' C6' C7' -178.7(4) . . . . ?
Zn1 N1 N2 C2 175.6(3) . . . . ?
Zn1 N1' N2' C2' 172.4(3) . . . . ?
C2 N3 N4 C3 175.4(4) . . . . ?
C2' N3' N4' C3' 175.9(4) . . . . ?
N2 C2 N3 C1 0.3(5) . . . . ?
N2 C2 N3 N4 -175.2(4) . . . . ?
N2' C2' N3' C1' 0.0(5) . . . . ?
N2' C2' N3' N4' -178.3(4) . . . . ?
O2 C6 C7 C8 -179.9(4) . . . . ?
O2' C6' C7' C8' 178.5(4) . . . . ?
C3 C4 C5 O1 0.3(7) . . . . ?
C3 C4 C5 C6 -179.3(4) . . . . ?
C3 C4 C9 C8 179.7(4) . . . . ?
C3' C4' C5' O1' -0.7(7) . . . . ?
C3' C4' C5' C6' 178.5(4) . . . . ?
C3' C4' C9' C8' -179.7(4) . . . . ?
N3 C1 N1 Zn1 -174.4(3) . . . . ?
N3 C1 N1 N2 -0.3(5) . . . . ?
N3 C2 N2 N1 -0.5(5) . . . . ?
N3' C1' N1' Zn1 -170.8(3) . . . . ?
N3' C1' N1' N2' 0.7(5) . . . . ?
N3' C2' N2' N1' 0.5(5) . . . . ?
C4 C3 N4 N3 -179.5(4) . . . . ?
C4 C5 C6 O2 180.0(4) . . . . ?
C4 C5 C6 C7 -0.2(7) . . . . ?
C4' C3' N4' N3' -179.6(4) . . . . ?
C4' C5' C6' O2' -177.6(4) . . . . ?
C4' C5' C6' C7' 2.1(7) . . . . ?
N4 C3 C4 C5 -1.9(7) . . . . ?
N4 C3 C4 C9 179.0(4) . . . . ?
N4' C3' C4' C5' 2.6(7) . . . . ?
N4' C3' C4' C9' -177.1(4) . . . . ?
C5 C4 C9 C8 0.6(7) . . . . ?
C5 C6 C7 C8 0.3(7) . . . . ?
C5' C4' C9' C8' 0.6(7) . . . . ?
C5' C6' C7' C8' -1.2(7) . . . . ?
C6 C7 C8 C9 0.0(7) . . . . ?
C6' C7' C8' C9' -0.1(7) . . . . ?
C7 C8 C9 C4 -0.5(7) . . . . ?
C7' C8' C9' C4' 0.4(7) . . . . ?
C9 C4 C5 O1 179.3(4) . . . . ?
C9 C4 C5 C6 -0.2(7) . . . . ?
C9' C4' C5' O1' 179.0(4) . . . . ?
C9' C4' C5' C6' -1.8(7) . . . . ?
C10 O2 C6 C5 -175.8(4) . . . . ?
C10 O2 C6 C7 4.4(7) . . . . ?
C10' O2' C6' C5' -177.8(4) . . . . ?
C10' O2' C6' C7' 2.5(7) . . . . ?
